data_7219838
loop_
_publ_author_name
'Song, Bai-Qiao'
'Qin, Chao'
'Zhang, Yu-Teng'
'Wu, Xue-Song'
'Liu, Hong-Sheng'
'Shao, Kui-Zhan'
'Su, Zhong-Min'

_publ_section_title
;
 Coordination assemblies of seven metal-organic frameworks based on a bent
 connector: structural diversity and properties
;
_journal_issue 16
_journal_name_full CrystEngComm
_journal_page_first 3129
_journal_paper_doi 10.1039/C4CE02473G
_journal_volume 17
_journal_year 2015
_chemical_formula_moiety 'C34 H26 Co N8 O6'
_chemical_formula_sum 'C34 H26 Co N8 O6'
_chemical_formula_weight 701.56
_chemical_name_systematic
;
 ?
;
_space_group_IT_number 14
_symmetry_cell_setting monoclinic
_symmetry_space_group_name_Hall '-P 2ybc'
_symmetry_space_group_name_H-M 'P 1 21/c 1'
_atom_sites_solution_hydrogens geom
_atom_sites_solution_primary direct
_atom_sites_solution_secondary difmap
_audit_creation_method SHELXL-97
_audit_update_record
;
2014-10-25 deposited with the CCDC.
2015-03-10 downloaded from the CCDC.
;
_cell_angle_alpha 90.000(5)
_cell_angle_beta 106.323(5)
_cell_angle_gamma 90.000(5)
_cell_formula_units_Z 4
_cell_length_a 21.082(5)
_cell_length_b 7.603(5)
_cell_length_c 20.045(5)
_cell_measurement_temperature 293(2)
_cell_volume 3083(2)
_computing_cell_refinement SMART
_computing_data_collection 'SMART (Bruker, 1997)'
_computing_data_reduction 'SAINT (Bruker, 1999)'
_computing_molecular_graphics 'Diamond (Brandenburg and Putz, 2008)'
_computing_publication_material SHELXL-97
_computing_structure_refinement 'SHELXL-97 (Sheldrick, 2008)'
_computing_structure_solution 'SHELXS-97(Sheldrick, 2008)'
_diffrn_ambient_temperature 293(2)
_diffrn_measured_fraction_theta_full 1.000
_diffrn_measured_fraction_theta_max 0.996
_diffrn_measurement_device_type 'Bruker APEX CCD area-detector'
_diffrn_measurement_method '\w scans'
_diffrn_radiation_monochromator graphite
_diffrn_radiation_source 'fine-focus sealed tube'
_diffrn_radiation_type MoK\a
_diffrn_radiation_wavelength 0.71069
_diffrn_reflns_av_R_equivalents 0.0665
_diffrn_reflns_av_sigmaI/netI 0.0735
_diffrn_reflns_limit_h_max 25
_diffrn_reflns_limit_h_min -25
_diffrn_reflns_limit_k_max 9
_diffrn_reflns_limit_k_min -9
_diffrn_reflns_limit_l_max 23
_diffrn_reflns_limit_l_min -15
_diffrn_reflns_number 17187
_diffrn_reflns_theta_full 25.00
_diffrn_reflns_theta_max 25.07
_diffrn_reflns_theta_min 1.01
_exptl_absorpt_coefficient_mu 0.619
_exptl_absorpt_correction_T_max 0.8968
_exptl_absorpt_correction_T_min 0.8708
_exptl_absorpt_correction_type multi-scan
_exptl_absorpt_process_details 'SADABS (Sheldrick, 1996)'
_exptl_crystal_colour purple
_exptl_crystal_density_diffrn 1.511
_exptl_crystal_density_method 'not measured'
_exptl_crystal_description square
_exptl_crystal_F_000 1444
_exptl_crystal_size_max 0.23
_exptl_crystal_size_mid 0.21
_exptl_crystal_size_min 0.18
_refine_diff_density_max 0.238
_refine_diff_density_min -0.268
_refine_diff_density_rms 0.058
_refine_ls_extinction_method none
_refine_ls_goodness_of_fit_ref 0.995
_refine_ls_hydrogen_treatment mixed
_refine_ls_matrix_type full
_refine_ls_number_parameters 445
_refine_ls_number_reflns 5432
_refine_ls_number_restraints 1
_refine_ls_restrained_S_all 0.995
_refine_ls_R_factor_all 0.0873
_refine_ls_R_factor_gt 0.0447
_refine_ls_shift/su_max 0.000
_refine_ls_shift/su_mean 0.000
_refine_ls_structure_factor_coef Fsqd
_refine_ls_weighting_details 'calc w=1/[\s^2^(Fo^2^)+(0.0446P)^2^+1.0551P] where P=(Fo^2^+2Fc^2^)/3'
_refine_ls_weighting_scheme calc
_refine_ls_wR_factor_gt 0.0874
_refine_ls_wR_factor_ref 0.1115
_reflns_number_gt 3492
_reflns_number_total 5432
_reflns_threshold_expression >2\s(I)
_cod_data_source_file c4ce02473g2.cif
_cod_data_source_block 5
_cod_depositor_comments
;
The following automatic conversions were performed:

'_symmetry_cell_setting' value 'Monoclinic' changed to 'monoclinic'
according to
/usr/data/users/saulius/crontab/automatic-downloads/rss-feeds/RSC/lib/dictionaries/cif_core.dic
dictionary named 'cif_core.dic' version 2.4.2 from 2011-04-26.

Automatic conversion script
Id: cif_fix_values 3105 2015-03-04 15:46:00Z robertas 

 Adding full bibliography for 7219835--7219840.cif.
;
_cod_original_sg_symbol_H-M 'P 21/c'
_cod_database_code 7219838

loop_
_symmetry_equiv_pos_as_xyz
'x, y, z'
'-x, y+1/2, -z+1/2'
'-x, -y, -z'
'x, -y-1/2, z-1/2'

loop_
_atom_site_label
_atom_site_type_symbol
_atom_site_fract_x
_atom_site_fract_y
_atom_site_fract_z
_atom_site_U_iso_or_equiv
_atom_site_adp_type
_atom_site_occupancy
_atom_site_symmetry_multiplicity
_atom_site_calc_flag
_atom_site_refinement_flags
Co1 Co 0.19504(2) 0.19461(6) -0.13830(2) 0.03324(15) Uani 1 1 d .
C1 C 0.29624(18) -0.0877(5) -0.07855(18) 0.0378(9) Uani 1 1 d .
H1 H 0.2663 -0.1548 -0.0631 0.045 Uiso 1 1 calc R
C2 C 0.33832(18) 0.1128(5) -0.12720(19) 0.0403(9) Uani 1 1 d .
H2 H 0.3428 0.2125 -0.1524 0.048 Uiso 1 1 calc R
C3 C 0.38754(19) 0.0022(5) -0.0970(2) 0.0441(10) Uani 1 1 d .
H3 H 0.4315 0.0114 -0.0970 0.053 Uiso 1 1 calc R
C4 C 0.39645(17) -0.2597(4) -0.01873(18) 0.0316(8) Uani 1 1 d .
C5 C 0.44115(18) -0.2043(5) 0.04142(19) 0.0407(9) Uani 1 1 d .
H5 H 0.4491 -0.0848 0.0497 0.049 Uiso 1 1 calc R
C6 C 0.47422(17) -0.3261(4) 0.08955(19) 0.0391(9) Uani 1 1 d .
H6 H 0.5044 -0.2885 0.1304 0.047 Uiso 1 1 calc R
C7 C 0.46280(16) -0.5040(4) 0.07747(18) 0.0305(8) Uani 1 1 d .
C8 C 0.41805(17) -0.5570(5) 0.01535(19) 0.0370(9) Uani 1 1 d .
H8 H 0.4108 -0.6763 0.0062 0.044 Uiso 1 1 calc R
C9 C 0.38437(17) -0.4355(4) -0.03280(18) 0.0331(8) Uani 1 1 d .
H9 H 0.3542 -0.4717 -0.0739 0.040 Uiso 1 1 calc R
C10 C 0.49143(17) -0.6396(4) 0.12954(18) 0.0321(8) Uani 1 1 d .
C11 C 0.55217(18) -0.7798(4) 0.22025(18) 0.0340(8) Uani 1 1 d .
C12 C 0.60563(17) -0.8282(4) 0.28202(18) 0.0345(8) Uani 1 1 d .
C13 C 0.62211(18) -1.0053(5) 0.29346(19) 0.0376(9) Uani 1 1 d .
H13 H 0.6002 -1.0883 0.2611 0.045 Uiso 1 1 calc R
C14 C 0.67032(18) -1.0602(5) 0.35185(19) 0.0379(9) Uani 1 1 d .
H14 H 0.6807 -1.1788 0.3590 0.046 Uiso 1 1 calc R
C15 C 0.70270(17) -0.9362(4) 0.39931(18) 0.0343(9) Uani 1 1 d .
C16 C 0.6877(2) -0.7609(5) 0.38879(19) 0.0442(10) Uani 1 1 d .
H16 H 0.7103 -0.6780 0.4209 0.053 Uiso 1 1 calc R
C17 C 0.6394(2) -0.7081(5) 0.33092(19) 0.0460(10) Uani 1 1 d .
H17 H 0.6291 -0.5892 0.3245 0.055 Uiso 1 1 calc R
C18 C 0.74678(18) -1.1310(4) 0.50081(19) 0.0366(9) Uani 1 1 d .
H18 H 0.7143 -1.2171 0.4878 0.044 Uiso 1 1 calc R
C20 C 0.8317(2) -0.9839(5) 0.5577(2) 0.0475(10) Uani 1 1 d .
H20 H 0.8693 -0.9502 0.5922 0.057 Uiso 1 1 calc R
C21 C 0.80527(19) -0.8954(5) 0.4982(2) 0.0448(10) Uani 1 1 d .
H21 H 0.8208 -0.7910 0.4844 0.054 Uiso 1 1 calc R
C22 C 0.21659(19) 0.4839(5) -0.21862(18) 0.0370(9) Uani 1 1 d .
C23 C 0.18472(17) 0.6372(4) -0.26282(18) 0.0323(8) Uani 1 1 d .
C24 C 0.21991(19) 0.7919(5) -0.26078(19) 0.0411(9) Uani 1 1 d .
H24 H 0.2628 0.8001 -0.2318 0.049 Uiso 1 1 calc R
C25 C 0.1919(2) 0.9341(5) -0.3013(2) 0.0526(12) Uani 1 1 d .
H25 H 0.2154 1.0386 -0.2991 0.063 Uiso 1 1 calc R
C26 C 0.1296(2) 0.9192(6) -0.3444(2) 0.0529(12) Uani 1 1 d .
C27 C 0.0930(2) 0.7697(6) -0.3466(2) 0.0584(12) Uani 1 1 d .
H27 H 0.0501 0.7628 -0.3759 0.070 Uiso 1 1 calc R
C28 C 0.12063(19) 0.6289(5) -0.3047(2) 0.0460(10) Uani 1 1 d .
H28 H 0.0957 0.5278 -0.3049 0.055 Uiso 1 1 calc R
C29 C 0.05103(19) 1.1498(5) -0.3888(2) 0.0473(11) Uani 1 1 d .
C30 C 0.03299(18) 1.1719(5) -0.3285(2) 0.0423(10) Uani 1 1 d .
H30 H 0.0558 1.1152 -0.2877 0.051 Uiso 1 1 calc R
C31 C -0.01976(18) 1.2803(4) -0.33030(19) 0.0385(9) Uani 1 1 d .
H31 H -0.0321 1.2982 -0.2898 0.046 Uiso 1 1 calc R
C32 C -0.05477(17) 1.3631(4) -0.39062(19) 0.0340(9) Uani 1 1 d .
C33 C -0.03594(19) 1.3351(5) -0.4507(2) 0.0453(10) Uani 1 1 d .
H33 H -0.0597 1.3876 -0.4921 0.054 Uiso 1 1 calc R
C34 C 0.0176(2) 1.2301(5) -0.4496(2) 0.0523(11) Uani 1 1 d .
H34 H 0.0309 1.2140 -0.4897 0.063 Uiso 1 1 calc R
C35 C -0.11263(19) 1.4758(4) -0.3928(2) 0.0396(9) Uani 1 1 d .
N1 N 0.28061(14) 0.0578(3) -0.11555(15) 0.0347(7) Uani 1 1 d .
N2 N 0.36029(14) -0.1271(3) -0.06603(14) 0.0326(7) Uani 1 1 d .
N3 N 0.46415(15) -0.7959(4) 0.13110(15) 0.0407(7) Uani 1 1 d .
N4 N 0.50303(15) -0.8839(4) 0.18902(16) 0.0412(8) Uani 1 1 d .
N5 N 0.54680(14) -0.6250(3) 0.18470(15) 0.0316(7) Uani 1 1 d .
N6 N 0.58889(15) -0.4775(4) 0.19783(16) 0.0467(8) Uani 1 1 d .
H6A H 0.6370 -0.5090 0.2041 0.056 Uiso 1 1 d R
H6B H 0.5906 -0.4329 0.2368 0.056 Uiso 1 1 d R
N7 N 0.75104(14) -0.9894(4) 0.46192(15) 0.0351(7) Uani 1 1 d .
N8 N 0.79457(14) -1.1320(4) 0.55956(15) 0.0355(7) Uani 1 1 d .
O1 O 0.17876(13) 0.3542(3) -0.21724(13) 0.0454(7) Uani 1 1 d .
O2 O 0.27609(13) 0.4899(3) -0.18655(14) 0.0550(8) Uani 1 1 d .
O1W O -0.2114(2) 1.5964(6) -0.5918(2) 0.1005(12) Uani 1 1 d D
H1W H -0.180(2) 1.569(8) -0.557(2) 0.121 Uiso 1 1 d D
O3 O 0.10646(16) 1.0558(4) -0.39143(17) 0.0865(12) Uani 1 1 d .
O4 O -0.15706(13) 1.4995(3) -0.44792(14) 0.0523(7) Uani 1 1 d .
O5 O -0.11608(13) 1.5455(3) -0.33641(14) 0.0505(7) Uani 1 1 d .

loop_
_atom_site_aniso_label
_atom_site_aniso_U_11
_atom_site_aniso_U_22
_atom_site_aniso_U_33
_atom_site_aniso_U_23
_atom_site_aniso_U_13
_atom_site_aniso_U_12
Co1 0.0311(3) 0.0293(3) 0.0325(3) 0.0043(2) -0.0021(2) -0.0018(2)
C1 0.033(2) 0.037(2) 0.041(2) 0.0124(17) 0.0060(18) -0.0001(17)
C2 0.046(2) 0.030(2) 0.047(3) 0.0121(18) 0.017(2) 0.0008(18)
C3 0.036(2) 0.043(2) 0.059(3) 0.014(2) 0.022(2) -0.0005(19)
C4 0.029(2) 0.032(2) 0.032(2) 0.0058(15) 0.0071(16) 0.0031(15)
C5 0.042(2) 0.0254(19) 0.048(2) -0.0010(18) 0.0009(18) 0.0005(18)
C6 0.038(2) 0.033(2) 0.038(2) 0.0051(17) -0.0040(17) 0.0000(17)
C7 0.027(2) 0.0298(19) 0.035(2) 0.0041(16) 0.0095(17) 0.0043(15)
C8 0.042(2) 0.0261(19) 0.041(2) -0.0004(16) 0.0081(18) -0.0013(17)
C9 0.036(2) 0.034(2) 0.025(2) 0.0001(16) 0.0018(16) 0.0008(16)
C10 0.026(2) 0.032(2) 0.037(2) 0.0017(16) 0.0071(17) 0.0031(16)
C11 0.039(2) 0.030(2) 0.034(2) 0.0065(16) 0.0126(17) 0.0038(17)
C12 0.041(2) 0.033(2) 0.030(2) 0.0079(16) 0.0114(17) 0.0043(17)
C13 0.041(2) 0.031(2) 0.037(2) 0.0033(16) 0.0062(18) -0.0011(17)
C14 0.041(2) 0.0272(19) 0.043(2) 0.0093(17) 0.0077(19) 0.0045(17)
C15 0.036(2) 0.035(2) 0.031(2) 0.0042(16) 0.0088(17) 0.0024(17)
C16 0.062(3) 0.035(2) 0.034(2) -0.0024(17) 0.010(2) 0.0029(19)
C17 0.069(3) 0.030(2) 0.034(2) 0.0068(18) 0.006(2) 0.010(2)
C18 0.034(2) 0.028(2) 0.042(2) 0.0029(16) 0.0021(18) 0.0011(16)
C20 0.045(3) 0.045(2) 0.042(3) -0.0005(19) -0.004(2) -0.009(2)
C21 0.046(3) 0.039(2) 0.046(3) -0.0007(19) 0.008(2) -0.0116(19)
C22 0.039(2) 0.037(2) 0.030(2) 0.0024(16) 0.0015(18) 0.0051(19)
C23 0.036(2) 0.030(2) 0.031(2) 0.0028(15) 0.0108(17) 0.0045(16)
C24 0.040(2) 0.037(2) 0.048(2) 0.0058(19) 0.0148(19) 0.0084(19)
C25 0.064(3) 0.030(2) 0.077(3) 0.016(2) 0.041(3) 0.010(2)
C26 0.059(3) 0.052(3) 0.061(3) 0.030(2) 0.037(3) 0.032(2)
C27 0.042(3) 0.074(3) 0.054(3) 0.019(2) 0.004(2) 0.020(2)
C28 0.042(2) 0.044(2) 0.047(3) 0.0054(19) 0.005(2) 0.0029(19)
C29 0.047(3) 0.038(2) 0.064(3) 0.022(2) 0.025(2) 0.0192(19)
C30 0.039(2) 0.044(2) 0.042(2) 0.0151(18) 0.0077(19) 0.0104(19)
C31 0.037(2) 0.038(2) 0.040(2) -0.0009(18) 0.0110(18) 0.0035(18)
C32 0.033(2) 0.0257(19) 0.042(2) 0.0018(16) 0.0090(18) 0.0016(16)
C33 0.047(2) 0.040(2) 0.047(3) 0.0143(19) 0.009(2) 0.0126(19)
C34 0.068(3) 0.052(3) 0.044(3) 0.020(2) 0.029(2) 0.025(2)
C35 0.037(2) 0.026(2) 0.054(3) -0.0003(18) 0.011(2) 0.0021(17)
N1 0.0371(19) 0.0296(16) 0.0347(18) 0.0045(13) 0.0058(14) -0.0010(14)
N2 0.0316(18) 0.0309(16) 0.0341(18) 0.0070(13) 0.0072(14) 0.0042(13)
N3 0.0397(19) 0.0317(17) 0.046(2) 0.0052(15) 0.0035(15) -0.0002(15)
N4 0.046(2) 0.0326(17) 0.040(2) 0.0075(14) 0.0042(16) 0.0016(15)
N5 0.0338(18) 0.0262(15) 0.0336(18) 0.0060(13) 0.0073(14) -0.0016(13)
N6 0.041(2) 0.0409(19) 0.050(2) 0.0145(16) -0.0002(16) -0.0072(16)
N7 0.0345(18) 0.0337(17) 0.0346(19) 0.0036(14) 0.0057(14) 0.0001(14)
N8 0.0346(18) 0.0298(17) 0.0378(19) -0.0005(13) 0.0030(15) 0.0026(14)
O1 0.0501(17) 0.0344(15) 0.0433(17) 0.0100(12) -0.0006(13) -0.0093(13)
O2 0.0395(17) 0.0535(17) 0.0600(19) 0.0189(14) -0.0054(14) 0.0016(14)
O1W 0.101(3) 0.108(3) 0.088(3) -0.013(2) 0.018(2) 0.015(3)
O3 0.096(3) 0.091(2) 0.098(3) 0.070(2) 0.069(2) 0.070(2)
O4 0.0410(17) 0.0459(17) 0.059(2) 0.0001(14) -0.0032(15) 0.0116(13)
O5 0.0512(18) 0.0494(17) 0.0501(19) -0.0041(14) 0.0130(14) 0.0170(13)

loop_
_atom_type_symbol
_atom_type_description
_atom_type_scat_dispersion_real
_atom_type_scat_dispersion_imag
_atom_type_scat_source
Co Co 0.3494 0.9721 'International Tables Vol C Tables 4.2.6.8 and 6.1.1.4'
C C 0.0033 0.0016 'International Tables Vol C Tables 4.2.6.8 and 6.1.1.4'
N N 0.0061 0.0033 'International Tables Vol C Tables 4.2.6.8 and 6.1.1.4'
O O 0.0106 0.0060 'International Tables Vol C Tables 4.2.6.8 and 6.1.1.4'
H H 0.0000 0.0000 'International Tables Vol C Tables 4.2.6.8 and 6.1.1.4'

loop_
_geom_angle_atom_site_label_1
_geom_angle_atom_site_label_2
_geom_angle_atom_site_label_3
_geom_angle
_geom_angle_site_symmetry_1
_geom_angle_site_symmetry_3
O1 Co1 O5 101.98(11) . 2_534
O1 Co1 N8 100.59(11) . 2_665
O5 Co1 N8 118.51(11) 2_534 2_665
O1 Co1 N1 116.53(11) . .
O5 Co1 N1 113.60(12) 2_534 .
N8 Co1 N1 105.41(12) 2_665 .
N1 C1 N2 111.9(3) . .
N1 C1 H1 124.1 . .
N2 C1 H1 124.1 . .
C3 C2 N1 110.1(3) . .
C3 C2 H2 124.9 . .
N1 C2 H2 124.9 . .
C2 C3 N2 106.5(3) . .
C2 C3 H3 126.7 . .
N2 C3 H3 126.7 . .
C5 C4 C9 121.4(3) . .
C5 C4 N2 117.9(3) . .
C9 C4 N2 120.7(3) . .
C4 C5 C6 119.8(3) . .
C4 C5 H5 120.1 . .
C6 C5 H5 120.1 . .
C5 C6 C7 120.4(3) . .
C5 C6 H6 119.8 . .
C7 C6 H6 119.8 . .
C6 C7 C8 118.7(3) . .
C6 C7 C10 123.0(3) . .
C8 C7 C10 118.1(3) . .
C9 C8 C7 121.2(3) . .
C9 C8 H8 119.4 . .
C7 C8 H8 119.4 . .
C4 C9 C8 118.6(3) . .
C4 C9 H9 120.7 . .
C8 C9 H9 120.7 . .
N3 C10 N5 109.4(3) . .
N3 C10 C7 123.5(3) . .
N5 C10 C7 127.1(3) . .
N4 C11 N5 109.4(3) . .
N4 C11 C12 124.5(3) . .
N5 C11 C12 126.0(3) . .
C17 C12 C13 117.8(3) . .
C17 C12 C11 123.6(3) . .
C13 C12 C11 118.5(3) . .
C14 C13 C12 121.4(3) . .
C14 C13 H13 119.3 . .
C12 C13 H13 119.3 . .
C15 C14 C13 118.9(3) . .
C15 C14 H14 120.6 . .
C13 C14 H14 120.6 . .
C16 C15 C14 120.7(3) . .
C16 C15 N7 119.0(3) . .
C14 C15 N7 120.3(3) . .
C15 C16 C17 119.9(4) . .
C15 C16 H16 120.0 . .
C17 C16 H16 120.0 . .
C16 C17 C12 121.2(3) . .
C16 C17 H17 119.4 . .
C12 C17 H17 119.4 . .
N8 C18 N7 111.3(3) . .
N8 C18 H18 124.3 . .
N7 C18 H18 124.3 . .
C21 C20 N8 109.7(3) . .
C21 C20 H20 125.2 . .
N8 C20 H20 125.2 . .
C20 C21 N7 106.5(3) . .
C20 C21 H21 126.7 . .
N7 C21 H21 126.7 . .
O2 C22 O1 124.5(3) . .
O2 C22 C23 119.8(3) . .
O1 C22 C23 115.7(3) . .
C28 C23 C24 118.9(3) . .
C28 C23 C22 121.5(3) . .
C24 C23 C22 119.6(3) . .
C23 C24 C25 120.7(4) . .
C23 C24 H24 119.6 . .
C25 C24 H24 119.6 . .
C26 C25 C24 119.0(4) . .
C26 C25 H25 120.5 . .
C24 C25 H25 120.5 . .
C25 C26 C27 121.8(4) . .
C25 C26 O3 117.3(4) . .
C27 C26 O3 120.6(4) . .
C26 C27 C28 119.0(4) . .
C26 C27 H27 120.5 . .
C28 C27 H27 120.5 . .
C23 C28 C27 120.5(4) . .
C23 C28 H28 119.7 . .
C27 C28 H28 119.7 . .
C34 C29 C30 121.9(3) . .
C34 C29 O3 115.2(4) . .
C30 C29 O3 122.8(3) . .
C31 C30 C29 118.1(3) . .
C31 C30 H30 121.0 . .
C29 C30 H30 121.0 . .
C30 C31 C32 121.7(3) . .
C30 C31 H31 119.1 . .
C32 C31 H31 119.1 . .
C31 C32 C33 118.6(3) . .
C31 C32 C35 121.6(3) . .
C33 C32 C35 119.8(3) . .
C34 C33 C32 120.5(3) . .
C34 C33 H33 119.7 . .
C32 C33 H33 119.7 . .
C29 C34 C33 119.2(4) . .
C29 C34 H34 120.4 . .
C33 C34 H34 120.4 . .
O4 C35 O5 120.9(3) . .
O4 C35 C32 121.2(4) . .
O5 C35 C32 117.9(3) . .
C1 N1 C2 105.0(3) . .
C1 N1 Co1 128.6(2) . .
C2 N1 Co1 125.8(2) . .
C1 N2 C3 106.5(3) . .
C1 N2 C4 126.7(3) . .
C3 N2 C4 125.9(3) . .
C10 N3 N4 107.1(3) . .
C11 N4 N3 108.0(3) . .
C11 N5 C10 106.2(3) . .
C11 N5 N6 129.4(3) . .
C10 N5 N6 124.5(3) . .
N5 N6 H6A 113.0 . .
N5 N6 H6B 110.8 . .
H6A N6 H6B 101.4 . .
C18 N7 C21 106.9(3) . .
C18 N7 C15 125.8(3) . .
C21 N7 C15 126.8(3) . .
C18 N8 C20 105.6(3) . .
C18 N8 Co1 126.1(2) . 2_635
C20 N8 Co1 128.1(2) . 2_635
C22 O1 Co1 122.1(2) . .
C29 O3 C26 119.8(3) . .
C35 O5 Co1 105.6(2) . 2_564

loop_
_geom_bond_atom_site_label_1
_geom_bond_atom_site_label_2
_geom_bond_distance
_geom_bond_site_symmetry_2
Co1 O1 1.947(2) .
Co1 O5 1.959(3) 2_534
Co1 N8 2.021(3) 2_665
Co1 N1 2.020(3) .
C1 N1 1.322(4) .
C1 N2 1.336(4) .
C1 H1 0.9300 .
C2 C3 1.341(5) .
C2 N1 1.367(4) .
C2 H2 0.9300 .
C3 N2 1.372(4) .
C3 H3 0.9300 .
C4 C5 1.371(5) .
C4 C9 1.375(4) .
C4 N2 1.446(4) .
C5 C6 1.377(5) .
C5 H5 0.9300 .
C6 C7 1.383(5) .
C6 H6 0.9300 .
C7 C8 1.394(5) .
C7 C10 1.471(5) .
C8 C9 1.380(5) .
C8 H8 0.9300 .
C9 H9 0.9300 .
C10 N3 1.324(4) .
C10 N5 1.368(4) .
C11 N4 1.314(4) .
C11 N5 1.364(4) .
C11 C12 1.468(5) .
C12 C17 1.382(5) .
C12 C13 1.393(5) .
C13 C14 1.382(5) .
C13 H13 0.9300 .
C14 C15 1.376(5) .
C14 H14 0.9300 .
C15 C16 1.373(5) .
C15 N7 1.434(4) .
C16 C17 1.372(5) .
C16 H16 0.9300 .
C17 H17 0.9300 .
C18 N8 1.317(4) .
C18 N7 1.347(4) .
C18 H18 0.9300 .
C20 C21 1.346(5) .
C20 N8 1.377(4) .
C20 H20 0.9300 .
C21 N7 1.371(4) .
C21 H21 0.9300 .
C22 O2 1.239(4) .
C22 O1 1.273(4) .
C22 C23 1.504(5) .
C23 C28 1.378(5) .
C23 C24 1.385(5) .
C24 C25 1.381(5) .
C24 H24 0.9300 .
C25 C26 1.359(6) .
C25 H25 0.9300 .
C26 C27 1.368(6) .
C26 O3 1.396(4) .
C27 C28 1.385(5) .
C27 H27 0.9300 .
C28 H28 0.9300 .
C29 C34 1.368(5) .
C29 C30 1.376(5) .
C29 O3 1.383(4) .
C30 C31 1.376(5) .
C30 H30 0.9300 .
C31 C32 1.379(5) .
C31 H31 0.9300 .
C32 C33 1.387(5) .
C32 C35 1.481(5) .
C33 C34 1.378(5) .
C33 H33 0.9300 .
C34 H34 0.9300 .
C35 O4 1.244(4) .
C35 O5 1.269(4) .
N3 N4 1.390(4) .
N5 N6 1.408(4) .
N6 H6A 1.0150 .
N6 H6B 0.8433 .
N8 Co1 2.021(3) 2_635
O1W H1W 0.85(2) .
O5 Co1 1.960(3) 2_564
